data_1010830
loop_
_publ_author_name
'Ferrari, A'
'Nanni, O'

_publ_section_title
;
Ricerche sui sali degli eteropoliacidi. - I. Struttura dei fosfo- e
degli arsenidodecamolibdati e dei fosfo- e degli arsenidodecawolframati
di ammonio, di potassio e di tallio.
;
_journal_coden_ASTM GCITA9
_journal_name_full 'Gazzetta Chimica Italiana'
_journal_page_first 301
_journal_page_last 314
_journal_volume 69
_journal_year 1939
_chemical_formula_structural '(N H4)3 As O4 (Mo O3)12 (H2 O)4'
_chemical_formula_sum 'As H20 Mo12 N3 O44'
_chemical_name_systematic
;
Triammonium dodecamolybdoarsenate tetrahydrate
;
_cell_angle_alpha 90
_cell_angle_beta 90
_cell_angle_gamma 90
_cell_formula_units_Z 2
_cell_length_a 11.8
_cell_length_b 11.8
_cell_length_c 11.8
_cell_volume 1643.0
_exptl_crystal_density_meas 3.45
_cod_original_formula_sum 'H20 As Mo12 N3 O44'
_cod_database_code 1010830

loop_
_atom_site_label
_atom_site_fract_x
_atom_site_fract_y
_atom_site_fract_z
? ? ? ?
